data_2230459
loop_
_publ_author_name
'Ge, Guo-Di'
'Shen, Jin-Bei'
'Zhao, Guo-Liang'

_publ_section_title
;
 Triaquabis{2-methoxy-6-[(phenyliminiumyl)methyl]phenolate-\k<i>O</i>^1^}manganese(II)
 dinitrate
;
_journal_coeditor_code RN2084
_journal_issue 6
_journal_name_full 'Acta Crystallographica Section E'
_journal_page_first m813
_journal_page_last m814
_journal_paper_doi 10.1107/S1600536811019593
_journal_volume 67
_journal_year 2011
_chemical_formula_iupac '[Mn (C14 H13 N O2)2 (H2 O)3] (N O3)2'
_chemical_formula_moiety 'C28 H32 Mn N2 O7 2+, 2(N O3 -)'
_chemical_formula_sum 'C28 H32 Mn N4 O13'
_chemical_formula_weight 687.52
_chemical_name_systematic
;
Triaquabis{2-methoxy-6-[(phenyliminiumyl)methyl]phenolate-
\k<i>O</i>^1^}manganese(II) dinitrate
;
_space_group_IT_number 60
_symmetry_cell_setting orthorhombic
_symmetry_space_group_name_Hall '-P 2n 2ab'
_symmetry_space_group_name_H-M 'P b c n'
_atom_sites_solution_hydrogens geom
_atom_sites_solution_primary direct
_atom_sites_solution_secondary difmap
_audit_creation_method SHELXL-97
_cell_angle_alpha 90.00
_cell_angle_beta 90.00
_cell_angle_gamma 90.00
_cell_formula_units_Z 4
_cell_length_a 17.4364(3)
_cell_length_b 10.4199(2)
_cell_length_c 16.9014(3)
_cell_measurement_reflns_used 2780
_cell_measurement_temperature 296(2)
_cell_measurement_theta_max 25.00
_cell_measurement_theta_min 2.28
_cell_volume 3070.74(10)
_computing_cell_refinement 'SAINT (Bruker, 2006)'
_computing_data_collection 'APEX2 (Bruker, 2006)'
_computing_data_reduction 'SAINT (Bruker, 2006)'
_computing_molecular_graphics 'SHELXTL (Sheldrick, 2008)'
_computing_publication_material 'SHELXL97 (Sheldrick, 2008)'
_computing_structure_refinement 'SHELXL97 (Sheldrick, 2008)'
_computing_structure_solution 'SHELXS97 (Sheldrick, 2008)'
_diffrn_ambient_temperature 296(2)
_diffrn_measured_fraction_theta_full 0.999
_diffrn_measured_fraction_theta_max 0.999
_diffrn_measurement_device_type 'Bruker APEXII area-detector'
_diffrn_measurement_method '\f and \w'
_diffrn_radiation_monochromator graphite
_diffrn_radiation_source 'fine-focus sealed tube'
_diffrn_radiation_type MoK\a
_diffrn_radiation_wavelength 0.71073
_diffrn_reflns_av_R_equivalents 0.0349
_diffrn_reflns_av_sigmaI/netI 0.0385
_diffrn_reflns_limit_h_max 20
_diffrn_reflns_limit_h_min -18
_diffrn_reflns_limit_k_max 12
_diffrn_reflns_limit_k_min -12
_diffrn_reflns_limit_l_max 20
_diffrn_reflns_limit_l_min -19
_diffrn_reflns_number 11534
_diffrn_reflns_theta_full 25.00
_diffrn_reflns_theta_max 25.00
_diffrn_reflns_theta_min 2.28
_exptl_absorpt_coefficient_mu 0.503
_exptl_absorpt_correction_T_max 0.969
_exptl_absorpt_correction_T_min 0.918
_exptl_absorpt_correction_type multi-scan
_exptl_absorpt_process_details '(SADABS; Sheldrick, 1996)'
_exptl_crystal_colour red
_exptl_crystal_density_diffrn 1.487
_exptl_crystal_density_method 'not measured'
_exptl_crystal_description block
_exptl_crystal_F_000 1428
_exptl_crystal_size_max 0.258
_exptl_crystal_size_mid 0.141
_exptl_crystal_size_min 0.063
_refine_diff_density_max 0.224
_refine_diff_density_min -0.326
_refine_ls_extinction_method none
_refine_ls_goodness_of_fit_ref 1.070
_refine_ls_hydrogen_treatment constr
_refine_ls_matrix_type full
_refine_ls_number_parameters 210
_refine_ls_number_reflns 2705
_refine_ls_number_restraints 4
_refine_ls_restrained_S_all 1.069
_refine_ls_R_factor_all 0.0702
_refine_ls_R_factor_gt 0.0425
_refine_ls_shift/su_max 0.000
_refine_ls_shift/su_mean 0.000
_refine_ls_structure_factor_coef Fsqd
_refine_ls_weighting_details 'calc w=1/[\s^2^(Fo^2^)+(0.0599P)^2^+0.0000P] where P=(Fo^2^+2Fc^2^)/3'
_refine_ls_weighting_scheme calc
_refine_ls_wR_factor_gt 0.1065
_refine_ls_wR_factor_ref 0.1180
_reflns_number_gt 1864
_reflns_number_total 2705
_reflns_threshold_expression I>2sigma(I)
_cod_data_source_file rn2084.cif
_cod_data_source_block global
_cod_database_code 2230459

loop_
_symmetry_equiv_pos_as_xyz
'x, y, z'
'-x+1/2, -y+1/2, z+1/2'
'x+1/2, -y+1/2, -z'
'-x, y, -z+1/2'
'-x, -y, -z'
'x-1/2, y-1/2, -z-1/2'
'-x-1/2, y-1/2, z'
'x, -y, z-1/2'

loop_
_atom_site_type_symbol
_atom_site_label
_atom_site_fract_x
_atom_site_fract_y
_atom_site_fract_z
_atom_site_U_iso_or_equiv
_atom_site_adp_type
_atom_site_calc_flag
_atom_site_refinement_flags
_atom_site_occupancy
_atom_site_symmetry_multiplicity
_atom_site_disorder_assembly
_atom_site_disorder_group
Mn Mn1 0.5000 0.33828(5) 0.2500 0.0421(2) Uani d S 1 2 . .
O O1 0.38704(9) 0.30891(16) 0.29244(10) 0.0460(5) Uani d . 1 1 . .
O O1W 0.46876(11) 0.3817(2) 0.12448(11) 0.0662(6) Uani d D 1 1 . .
H H1WA 0.4674 0.3323 0.0845 0.099 Uiso d RD 1 1 . .
H H1WB 0.4722 0.4555 0.1034 0.099 Uiso d RD 1 1 . .
O O2 0.43669(10) 0.13545(17) 0.19361(11) 0.0597(6) Uani d . 1 1 . .
O O2W 0.5000 0.5493(2) 0.2500 0.0604(8) Uani d S 1 2 . .
H H2WA 0.5076 0.6037 0.2134 0.091 Uiso d R 1 1 . .
N N1 0.27417(11) 0.4077(2) 0.37372(11) 0.0414(5) Uani d . 1 1 . .
H H1A 0.3225 0.4015 0.3645 0.050 Uiso d R 1 1 . .
C C1 0.15746(18) 0.6407(3) 0.48555(17) 0.0601(8) Uani d . 1 1 . .
H H1 0.1066 0.6663 0.4902 0.072 Uiso calc R 1 1 . .
C C2 0.2127(2) 0.7023(3) 0.52808(17) 0.0611(8) Uani d . 1 1 . .
H H2 0.1996 0.7697 0.5615 0.073 Uiso calc R 1 1 . .
C C3 0.28780(19) 0.6644(3) 0.52134(17) 0.0606(8) Uani d . 1 1 . .
H H3 0.3255 0.7060 0.5507 0.073 Uiso calc R 1 1 . .
C C4 0.30785(16) 0.5658(3) 0.47178(15) 0.0518(7) Uani d . 1 1 . .
H H4 0.3588 0.5402 0.4678 0.062 Uiso calc R 1 1 . .
C C5 0.25210(14) 0.5048(2) 0.42797(14) 0.0404(6) Uani d . 1 1 . .
C C6 0.17617(15) 0.5410(3) 0.43588(16) 0.0532(7) Uani d . 1 1 . .
H H6 0.1381 0.4982 0.4078 0.064 Uiso calc R 1 1 . .
C C7 0.23079(14) 0.3276(2) 0.33641(15) 0.0418(6) Uani d U 1 1 . .
H H7 0.1785 0.3294 0.3470 0.050 Uiso calc R 1 1 . .
C C8 0.25749(14) 0.2381(2) 0.28081(14) 0.0395(6) Uani d U 1 1 . .
C C9 0.33671(14) 0.2317(2) 0.26127(14) 0.0394(6) Uani d . 1 1 . .
C C10 0.35947(15) 0.1353(2) 0.20736(15) 0.0436(6) Uani d . 1 1 . .
C C11 0.30689(17) 0.0538(2) 0.17469(16) 0.0536(7) Uani d . 1 1 . .
H H11 0.3233 -0.0087 0.1393 0.064 Uiso calc R 1 1 . .
C C12 0.22898(16) 0.0622(3) 0.19330(16) 0.0533(7) Uani d . 1 1 . .
H H12 0.1941 0.0060 0.1703 0.064 Uiso calc R 1 1 . .
C C13 0.20462(16) 0.1525(3) 0.24499(15) 0.0479(7) Uani d . 1 1 . .
H H13 0.1527 0.1585 0.2572 0.057 Uiso calc R 1 1 . .
C C14 0.46842(18) 0.0327(3) 0.1474(2) 0.0848(11) Uani d . 1 1 . .
H H14A 0.5233 0.0405 0.1460 0.102 Uiso calc R 1 1 . .
H H14B 0.4485 0.0369 0.0945 0.102 Uiso calc R 1 1 . .
H H14C 0.4547 -0.0481 0.1708 0.102 Uiso calc R 1 1 . .
O O5 0.03646(13) 0.2937(2) 0.48143(13) 0.0812(7) Uani d . 1 1 . .
O O3 0.04351(13) 0.2360(2) 0.36037(13) 0.0807(7) Uani d . 1 1 . .
O O4 -0.02028(16) 0.1259(2) 0.44494(15) 0.0969(8) Uani d . 1 1 . .
N N3 0.02000(14) 0.2189(3) 0.42868(17) 0.0580(6) Uani d . 1 1 . .

loop_
_atom_site_aniso_label
_atom_site_aniso_U_11
_atom_site_aniso_U_22
_atom_site_aniso_U_33
_atom_site_aniso_U_12
_atom_site_aniso_U_13
_atom_site_aniso_U_23
Mn1 0.0316(4) 0.0502(4) 0.0447(4) 0.000 0.0042(2) 0.000
O1 0.0337(10) 0.0565(11) 0.0479(11) -0.0064(9) 0.0031(9) -0.0088(9)
O1W 0.0830(14) 0.0674(13) 0.0484(11) 0.0038(12) -0.0137(11) -0.0008(11)
O2 0.0445(12) 0.0622(12) 0.0725(13) 0.0052(9) 0.0152(10) -0.0130(11)
O2W 0.080(2) 0.0509(17) 0.0506(16) 0.000 0.0063(14) 0.000
N1 0.0292(11) 0.0542(13) 0.0408(12) 0.0027(10) 0.0044(10) 0.0003(11)
C1 0.057(2) 0.0640(19) 0.0593(19) 0.0149(16) 0.0125(16) -0.0020(17)
C2 0.086(3) 0.0493(17) 0.0481(18) 0.0032(17) 0.0109(17) -0.0025(15)
C3 0.072(2) 0.0544(17) 0.0554(19) -0.0096(16) -0.0029(16) -0.0059(16)
C4 0.0437(17) 0.0572(17) 0.0545(17) -0.0043(14) -0.0016(14) -0.0017(15)
C5 0.0382(15) 0.0468(14) 0.0363(14) 0.0017(12) 0.0056(12) 0.0064(13)
C6 0.0425(17) 0.0627(18) 0.0545(16) 0.0024(14) -0.0021(14) -0.0039(16)
C7 0.0298(14) 0.0500(14) 0.0458(14) -0.0028(12) 0.0012(11) 0.0035(11)
C8 0.0338(15) 0.0449(14) 0.0397(13) -0.0032(11) -0.0004(11) 0.0058(11)
C9 0.0375(15) 0.0440(15) 0.0367(14) -0.0011(13) 0.0002(12) 0.0054(12)
C10 0.0432(17) 0.0434(15) 0.0441(16) 0.0031(13) 0.0052(13) 0.0026(13)
C11 0.070(2) 0.0427(16) 0.0477(17) -0.0044(15) 0.0059(15) -0.0051(14)
C12 0.0534(19) 0.0541(17) 0.0525(17) -0.0150(14) -0.0026(15) 0.0015(16)
C13 0.0366(16) 0.0565(17) 0.0505(17) -0.0084(13) 0.0004(12) 0.0025(15)
C14 0.072(2) 0.082(2) 0.101(3) 0.014(2) 0.027(2) -0.027(2)
O5 0.0847(17) 0.0844(16) 0.0745(15) 0.0036(13) -0.0044(13) -0.0299(14)
O3 0.0851(17) 0.0974(18) 0.0595(13) -0.0022(14) 0.0156(13) -0.0015(14)
O4 0.128(2) 0.0688(15) 0.0942(19) -0.0224(15) 0.0255(17) -0.0070(15)
N3 0.0543(16) 0.0531(16) 0.0666(17) 0.0138(13) 0.0033(14) -0.0050(17)

loop_
_atom_type_symbol
_atom_type_description
_atom_type_scat_dispersion_real
_atom_type_scat_dispersion_imag
_atom_type_scat_source
C C 0.0033 0.0016 'International Tables Vol C Tables 4.2.6.8 and 6.1.1.4'
H H 0.0000 0.0000 'International Tables Vol C Tables 4.2.6.8 and 6.1.1.4'
Mn Mn 0.3368 0.7283 'International Tables Vol C Tables 4.2.6.8 and 6.1.1.4'
N N 0.0061 0.0033 'International Tables Vol C Tables 4.2.6.8 and 6.1.1.4'
O O 0.0106 0.0060 'International Tables Vol C Tables 4.2.6.8 and 6.1.1.4'

loop_
_geom_angle_atom_site_label_1
_geom_angle_atom_site_label_2
_geom_angle_atom_site_label_3
_geom_angle_site_symmetry_1
_geom_angle_site_symmetry_3
_geom_angle
_geom_angle_publ_flag
O1 Mn1 O1 . 4_655 163.38(9) ?
O1 Mn1 O2W . . 98.31(5) ?
O1 Mn1 O2W 4_655 . 98.31(5) ?
O1 Mn1 O1W . . 97.12(7) ?
O1 Mn1 O1W 4_655 . 86.24(7) ?
O2W Mn1 O1W . . 78.33(5) ?
O1 Mn1 O1W . 4_655 86.24(7) ?
O1 Mn1 O1W 4_655 4_655 97.12(7) ?
O2W Mn1 O1W . 4_655 78.33(5) ?
O1W Mn1 O1W . 4_655 156.67(11) ?
O1 Mn1 O2 . . 66.86(6) ?
O1 Mn1 O2 4_655 . 98.93(6) ?
O2W Mn1 O2 . . 145.39(4) ?
O1W Mn1 O2 . . 73.12(7) ?
O1W Mn1 O2 4_655 . 128.55(7) ?
O1 Mn1 O2 . 4_655 98.93(6) ?
O1 Mn1 O2 4_655 4_655 66.86(6) ?
O2W Mn1 O2 . 4_655 145.39(4) ?
O1W Mn1 O2 . 4_655 128.55(7) ?
O1W Mn1 O2 4_655 4_655 73.12(7) ?
O2 Mn1 O2 . 4_655 69.21(8) ?
C9 O1 Mn1 . . 125.39(15) ?
Mn1 O1W H1WA . . 129.7 ?
Mn1 O1W H1WB . . 124.3 ?
H1WA O1W H1WB . . 102.5 ?
C10 O2 C14 . . 118.1(2) ?
C10 O2 Mn1 . . 111.19(15) ?
C14 O2 Mn1 . . 130.53(16) ?
Mn1 O2W H2WA . . 131.8 ?
C7 N1 C5 . . 128.2(2) ?
C7 N1 H1A . . 116.0 ?
C5 N1 H1A . . 115.9 ?
C2 C1 C6 . . 120.7(3) ?
C2 C1 H1 . . 119.7 ?
C6 C1 H1 . . 119.7 ?
C1 C2 C3 . . 119.7(3) ?
C1 C2 H2 . . 120.2 ?
C3 C2 H2 . . 120.2 ?
C4 C3 C2 . . 120.6(3) ?
C4 C3 H3 . . 119.7 ?
C2 C3 H3 . . 119.7 ?
C3 C4 C5 . . 119.6(3) ?
C3 C4 H4 . . 120.2 ?
C5 C4 H4 . . 120.2 ?
C4 C5 C6 . . 119.9(3) ?
C4 C5 N1 . . 119.0(2) ?
C6 C5 N1 . . 121.1(2) ?
C1 C6 C5 . . 119.5(3) ?
C1 C6 H6 . . 120.3 ?
C5 C6 H6 . . 120.3 ?
N1 C7 C8 . . 124.2(2) ?
N1 C7 H7 . . 117.9 ?
C8 C7 H7 . . 117.9 ?
C7 C8 C13 . . 119.2(2) ?
C7 C8 C9 . . 120.6(2) ?
C13 C8 C9 . . 120.2(2) ?
O1 C9 C10 . . 120.7(2) ?
O1 C9 C8 . . 122.1(2) ?
C10 C9 C8 . . 117.1(2) ?
C11 C10 O2 . . 126.4(2) ?
C11 C10 C9 . . 120.9(2) ?
O2 C10 C9 . . 112.7(2) ?
C10 C11 C12 . . 121.5(2) ?
C10 C11 H11 . . 119.3 ?
C12 C11 H11 . . 119.3 ?
C13 C12 C11 . . 119.6(3) ?
C13 C12 H12 . . 120.2 ?
C11 C12 H12 . . 120.2 ?
C12 C13 C8 . . 120.6(3) ?
C12 C13 H13 . . 119.7 ?
C8 C13 H13 . . 119.7 ?
O2 C14 H14A . . 109.5 ?
O2 C14 H14B . . 109.5 ?
H14A C14 H14B . . 109.5 ?
O2 C14 H14C . . 109.5 ?
H14A C14 H14C . . 109.5 ?
H14B C14 H14C . . 109.5 ?
O5 N3 O4 . . 118.4(3) ?
O5 N3 O3 . . 120.8(3) ?
O4 N3 O3 . . 120.8(3) ?

loop_
_geom_bond_atom_site_label_1
_geom_bond_atom_site_label_2
_geom_bond_site_symmetry_2
_geom_bond_distance
_geom_bond_publ_flag
Mn1 O1 . 2.1184(16) ?
Mn1 O1 4_655 2.1184(16) ?
Mn1 O2W . 2.199(3) ?
Mn1 O1W . 2.2365(18) ?
Mn1 O1W 4_655 2.2366(18) ?
Mn1 O2 . 2.5678(19) ?
Mn1 O2 4_655 2.5678(19) ?
O1 C9 . 1.302(3) ?
O1W H1WA . 0.8500 ?
O1W H1WB . 0.8501 ?
O2 C10 . 1.366(3) ?
O2 C14 . 1.436(3) ?
O2W H2WA . 0.8500 ?
N1 C7 . 1.291(3) ?
N1 C5 . 1.419(3) ?
N1 H1A . 0.8600 ?
C1 C2 . 1.363(4) ?
C1 C6 . 1.375(3) ?
C1 H1 . 0.9300 ?
C2 C3 . 1.372(4) ?
C2 H2 . 0.9300 ?
C3 C4 . 1.371(4) ?
C3 H3 . 0.9300 ?
C4 C5 . 1.377(3) ?
C4 H4 . 0.9300 ?
C5 C6 . 1.383(3) ?
C6 H6 . 0.9300 ?
C7 C8 . 1.403(3) ?
C7 H7 . 0.9300 ?
C8 C13 . 1.419(3) ?
C8 C9 . 1.422(3) ?
C9 C10 . 1.413(3) ?
C10 C11 . 1.366(3) ?
C11 C12 . 1.397(4) ?
C11 H11 . 0.9300 ?
C12 C13 . 1.352(4) ?
C12 H12 . 0.9300 ?
C13 H13 . 0.9300 ?
C14 H14A . 0.9600 ?
C14 H14B . 0.9600 ?
C14 H14C . 0.9600 ?
O5 N3 . 1.218(3) ?
O3 N3 . 1.238(3) ?
O4 N3 . 1.228(3) ?

loop_
_geom_hbond_atom_site_label_D
_geom_hbond_atom_site_label_H
_geom_hbond_atom_site_label_A
_geom_hbond_site_symmetry_A
_geom_hbond_distance_DH
_geom_hbond_distance_HA
_geom_hbond_distance_DA
_geom_hbond_angle_DHA
O1W H1WA O5 2_554 0.85 2.18 3.032(3) 180
O1W H1WB O4 6_666 0.85 1.96 2.809(3) 180
O2W H2WA O3 6_666 0.85 1.96 2.800(3) 169
N1 H1A O1 . 0.86 1.92 2.611(2) 137
